data_7004379
loop_
_publ_author_name
'Wei, Xuehong'
'Cheng, Yanxiang'
'Hitchcock, Peter B.'
'Lappert, Michael F.'

_publ_section_title
;
 Syntheses, structures and reactions of a series of
 \b-diketiminatoyttrium compounds
;
_journal_issue 38
_journal_name_full 'Dalton Transactions'
_journal_page_first 5235
_journal_page_last 5246
_journal_paper_doi 10.1039/b806451b
_journal_year 2008
_chemical_compound_source 'synthesis as described'
_chemical_formula_moiety 'C37 H57 Cl2 N2 O2 Y'
_chemical_formula_sum 'C37 H57 Cl2 N2 O2 Y'
_chemical_formula_weight 721.66
_chemical_name_systematic
;
?
;
_space_group_IT_number 61
_symmetry_cell_setting orthorhombic
_symmetry_Int_Tables_number 61
_symmetry_space_group_name_Hall '-P 2ac 2ab'
_symmetry_space_group_name_H-M 'P b c a'
_atom_sites_solution_hydrogens geom
_atom_sites_solution_primary direct
_atom_sites_solution_secondary difmap
_audit_conform_dict_location ftp://ftp.iucr.org/pub/cif_core.dic
_audit_conform_dict_name cif_core.dic
_audit_conform_dict_version 2.2
_audit_creation_date 2003-06-04T15:20:56-00:00
_audit_creation_method 'WinGX routine CIF_UPDATE'
_cell_angle_alpha 90
_cell_angle_beta 90
_cell_angle_gamma 90
_cell_formula_units_Z 8
_cell_length_a 15.4162(1)
_cell_length_b 24.0744(3)
_cell_length_c 20.4590(2)
_cell_measurement_reflns_used 54481
_cell_measurement_temperature 173(2)
_cell_measurement_theta_max 25.028
_cell_measurement_theta_min 3.705
_cell_measurement_wavelength 0.71073
_cell_volume 7593.07(13)
_computing_cell_refinement 'HKL Scalepack (Otwinowski & Minor 1997)'
_computing_data_collection 'Collect (Nonius BV, 1997-2000)'
_computing_data_reduction 'HKL Denzo and Scalepack (Otwinowski & Minor 1997)'
_computing_molecular_graphics 'Ortep-3 for Windows (Farrugia, 1997)'
_computing_structure_refinement 'SHELXL-97 (Sheldrick, 1997)'
_computing_structure_solution 'SHELXS-97 (Sheldrick, 1997)'
_diffrn_ambient_temperature 173(2)
_diffrn_detector 'CCD plate'
_diffrn_measured_fraction_theta_full 0.99
_diffrn_measured_fraction_theta_max 0.99
_diffrn_measurement_device '95mm CCD camera on \k-goniostat'
_diffrn_measurement_device_type KappaCCD
_diffrn_measurement_method 'CCD rotation images, thick slices'
_diffrn_orient_matrix_type 'by Nonius Collect from scalepack cell'
_diffrn_orient_matrix_UB_11 -0.363697E-1
_diffrn_orient_matrix_UB_12 0.179784E-1
_diffrn_orient_matrix_UB_13 0.308149E-1
_diffrn_orient_matrix_UB_21 0.518441E-1
_diffrn_orient_matrix_UB_22 0.303E-3
_diffrn_orient_matrix_UB_23 0.249635E-1
_diffrn_orient_matrix_UB_31 0.140407E-1
_diffrn_orient_matrix_UB_32 0.454507E-1
_diffrn_orient_matrix_UB_33 -0.123555E-1
_diffrn_radiation_monochromator graphite
_diffrn_radiation_probe x-ray
_diffrn_radiation_type MoK\a
_diffrn_radiation_wavelength 0.71073
_diffrn_reflns_av_R_equivalents 0.0796
_diffrn_reflns_av_unetI/netI 0.0357
_diffrn_reflns_limit_h_max 17
_diffrn_reflns_limit_h_min -18
_diffrn_reflns_limit_k_max 28
_diffrn_reflns_limit_k_min -28
_diffrn_reflns_limit_l_max 24
_diffrn_reflns_limit_l_min -24
_diffrn_reflns_number 75616
_diffrn_reflns_theta_full 25.06
_diffrn_reflns_theta_max 25.06
_diffrn_reflns_theta_min 3.72
_diffrn_source 'Enraf Nonius FR590'
_exptl_absorpt_coefficient_mu 1.709
_exptl_absorpt_correction_T_max 0.5812
_exptl_absorpt_correction_T_min 0.5341
_exptl_absorpt_correction_type multi-scan
_exptl_absorpt_process_details
;
[c.f. r.h. blessing, acta cryst. (1995), a51, 33-38]
;
_exptl_crystal_colour colourless
_exptl_crystal_density_diffrn 1.263
_exptl_crystal_density_method 'not measured'
_exptl_crystal_description prism
_exptl_crystal_F_000 3056
_exptl_crystal_size_max 0.35
_exptl_crystal_size_mid 0.35
_exptl_crystal_size_min 0.3
_refine_diff_density_max 0.583
_refine_diff_density_min -0.793
_refine_diff_density_rms 0.063
_refine_ls_extinction_method none
_refine_ls_goodness_of_fit_ref 1.106
_refine_ls_hydrogen_treatment constr
_refine_ls_matrix_type full
_refine_ls_number_parameters 395
_refine_ls_number_reflns 6673
_refine_ls_number_restraints 21
_refine_ls_restrained_S_all 1.106
_refine_ls_R_factor_all 0.0844
_refine_ls_R_factor_gt 0.0607
_refine_ls_shift/su_max 0.001
_refine_ls_shift/su_mean 0
_refine_ls_structure_factor_coef Fsqd
_refine_ls_weighting_details 'calc w=1/[\s^2^(Fo^2^)+(0.0137P)^2^+20.9549P] where P=(Fo^2^+2Fc^2^)/3'
_refine_ls_weighting_scheme calc
_refine_ls_wR_factor_gt 0.1041
_refine_ls_wR_factor_ref 0.1127
_reflns_number_gt 5210
_reflns_number_total 6673
_reflns_threshold_expression >2sigma(I)
_cod_data_source_file b806451b.txt
_cod_data_source_block (5a)-jun603
_cod_original_sg_symbol_H-M Pbca
_cod_database_code 7004379

loop_
_symmetry_equiv_pos_as_xyz
'x, y, z'
'-x+1/2, -y, z+1/2'
'x+1/2, -y+1/2, -z'
'-x, y+1/2, -z+1/2'
'-x, -y, -z'
'x-1/2, y, -z-1/2'
'-x-1/2, y-1/2, z'
'x, -y-1/2, z-1/2'

loop_
_atom_site_label
_atom_site_type_symbol
_atom_site_fract_x
_atom_site_fract_y
_atom_site_fract_z
_atom_site_U_iso_or_equiv
_atom_site_adp_type
_atom_site_occupancy
_atom_site_symmetry_multiplicity
_atom_site_calc_flag
_atom_site_refinement_flags
_atom_site_disorder_assembly
_atom_site_disorder_group
Y Y 0.16073(3) 0.412411(15) 0.13010(2) 0.03693(12) Uani 1 1 d . . .
Cl1 Cl 0.07028(8) 0.40941(5) 0.02588(8) 0.0710(4) Uani 1 1 d . A .
Cl2 Cl 0.20575(10) 0.43821(5) 0.24682(6) 0.0618(4) Uani 1 1 d . A .
O1 O 0.12131(19) 0.50991(11) 0.12564(16) 0.0497(8) Uani 1 1 d . A .
N1 N 0.2101(2) 0.31899(12) 0.13753(14) 0.0286(7) Uani 1 1 d . A .
N2 N 0.2972(2) 0.42093(12) 0.07874(15) 0.0315(7) Uani 1 1 d . A .
C1 C 0.2927(3) 0.30247(15) 0.13535(19) 0.0364(9) Uani 1 1 d . . .
C2 C 0.3624(3) 0.33560(17) 0.1163(2) 0.0419(11) Uani 1 1 d . A .
H2 H 0.4177 0.3197 0.1247 0.05 Uiso 1 1 calc R . .
C3 C 0.3656(2) 0.38795(16) 0.08704(19) 0.0331(9) Uani 1 1 d . . .
C4 C 0.3187(3) 0.24312(17) 0.1531(2) 0.0503(12) Uani 1 1 d . A .
H4C H 0.2675 0.219 0.1512 0.075 Uiso 1 1 calc R . .
H4B H 0.3429 0.2425 0.1974 0.075 Uiso 1 1 calc R . .
H4A H 0.3624 0.2298 0.122 0.075 Uiso 1 1 calc R . .
C5 C 0.4552(3) 0.40481(18) 0.0641(2) 0.0494(12) Uani 1 1 d . A .
H5C H 0.4897 0.4171 0.1017 0.074 Uiso 1 1 calc R . .
H5B H 0.4502 0.4352 0.0325 0.074 Uiso 1 1 calc R . .
H5A H 0.4836 0.373 0.0433 0.074 Uiso 1 1 calc R . .
C6 C 0.1449(3) 0.27756(14) 0.15236(18) 0.0296(9) Uani 1 1 d . . .
C7 C 0.0986(3) 0.25416(16) 0.0996(2) 0.0462(11) Uani 1 1 d . A .
C8 C 0.0336(4) 0.21644(19) 0.1141(3) 0.0649(15) Uani 1 1 d . . .
H8 H 0.0013 0.2005 0.0793 0.078 Uiso 1 1 calc R A .
C9 C 0.0143(3) 0.2014(2) 0.1771(3) 0.0658(15) Uani 1 1 d . A .
H9 H -0.0309 0.1756 0.1856 0.079 Uiso 1 1 calc R . .
C10 C 0.0607(3) 0.22391(18) 0.2281(2) 0.0504(12) Uani 1 1 d . . .
H10 H 0.047 0.2134 0.2716 0.06 Uiso 1 1 calc R A .
C11 C 0.1277(3) 0.26200(16) 0.21711(19) 0.0343(9) Uani 1 1 d . A .
C12 C 0.1217(4) 0.26830(18) 0.0294(2) 0.0619(15) Uani 1 1 d . . .
H12 H 0.1451 0.3071 0.0294 0.074 Uiso 1 1 calc R A .
C13 C 0.0440(5) 0.2677(2) -0.0169(3) 0.100(3) Uani 1 1 d . A .
H13C H 0.0176 0.2307 -0.0167 0.149 Uiso 1 1 calc R . .
H13B H 0.0633 0.2768 -0.0612 0.149 Uiso 1 1 calc R . .
H13A H 0.0013 0.2952 -0.0024 0.149 Uiso 1 1 calc R . .
C14 C 0.1950(5) 0.2301(2) 0.0041(2) 0.093(2) Uani 1 1 d . A .
H14C H 0.2466 0.2348 0.0315 0.139 Uiso 1 1 calc R . .
H14B H 0.209 0.2399 -0.0412 0.139 Uiso 1 1 calc R . .
H14A H 0.1758 0.1913 0.006 0.139 Uiso 1 1 calc R . .
C15 C 0.1791(3) 0.28326(17) 0.27473(19) 0.0425(11) Uani 1 1 d . . .
H15 H 0.2245 0.3094 0.2581 0.051 Uiso 1 1 calc R A .
C16 C 0.2250(4) 0.2347(2) 0.3103(2) 0.0666(15) Uani 1 1 d . A .
H16C H 0.1815 0.2084 0.3265 0.1 Uiso 1 1 calc R . .
H16B H 0.2586 0.2493 0.3472 0.1 Uiso 1 1 calc R . .
H16A H 0.264 0.2157 0.2798 0.1 Uiso 1 1 calc R . .
C17 C 0.1227(4) 0.3144(2) 0.3241(2) 0.0671(16) Uani 1 1 d . A .
H17C H 0.095 0.3461 0.3026 0.101 Uiso 1 1 calc R . .
H17B H 0.159 0.3277 0.3602 0.101 Uiso 1 1 calc R . .
H17A H 0.078 0.2893 0.3412 0.101 Uiso 1 1 calc R . .
C18 C 0.3089(2) 0.47094(16) 0.04061(19) 0.0328(9) Uani 1 1 d . . .
C19 C 0.2883(3) 0.46958(17) -0.0265(2) 0.0390(10) Uani 1 1 d . A .
C20 C 0.2963(3) 0.51861(19) -0.0619(2) 0.0498(12) Uani 1 1 d . . .
H20 H 0.2828 0.5186 -0.1072 0.06 Uiso 1 1 calc R A .
C21 C 0.3233(3) 0.5672(2) -0.0327(2) 0.0533(13) Uani 1 1 d . A .
H21 H 0.3271 0.6004 -0.0576 0.064 Uiso 1 1 calc R . .
C22 C 0.3446(3) 0.56767(18) 0.0327(2) 0.0468(11) Uani 1 1 d . . .
H22 H 0.3635 0.6013 0.0524 0.056 Uiso 1 1 calc R A .
C23 C 0.3391(3) 0.51978(16) 0.0702(2) 0.0368(9) Uani 1 1 d . A .
C24 C 0.2610(3) 0.41616(19) -0.0607(2) 0.0499(11) Uani 1 1 d . . .
H24 H 0.2341 0.3913 -0.0271 0.06 Uiso 1 1 calc R A .
C25 C 0.1933(4) 0.4261(2) -0.1145(3) 0.0813(19) Uani 1 1 d . A .
H25C H 0.1416 0.4433 -0.0955 0.122 Uiso 1 1 calc R . .
H25B H 0.1775 0.3905 -0.1346 0.122 Uiso 1 1 calc R . .
H25A H 0.2177 0.4508 -0.1479 0.122 Uiso 1 1 calc R . .
C26 C 0.3389(4) 0.3856(3) -0.0895(3) 0.0863(19) Uani 1 1 d . A .
H26C H 0.3675 0.4094 -0.1218 0.129 Uiso 1 1 calc R . .
H26B H 0.3193 0.3514 -0.1107 0.129 Uiso 1 1 calc R . .
H26A H 0.3799 0.3765 -0.0545 0.129 Uiso 1 1 calc R . .
C27 C 0.3698(3) 0.52205(18) 0.1404(2) 0.0507(12) Uani 1 1 d . . .
H27 H 0.3622 0.4843 0.16 0.061 Uiso 1 1 calc R A .
C28 C 0.4674(4) 0.5371(2) 0.1432(3) 0.0843(19) Uani 1 1 d . A .
H28C H 0.5009 0.5093 0.1191 0.126 Uiso 1 1 calc R . .
H28B H 0.4866 0.5378 0.1889 0.126 Uiso 1 1 calc R . .
H28A H 0.4764 0.5738 0.1235 0.126 Uiso 1 1 calc R . .
C29 C 0.3201(4) 0.5639(2) 0.1824(3) 0.0791(18) Uani 1 1 d . A .
H29C H 0.3271 0.6012 0.164 0.119 Uiso 1 1 calc R . .
H29B H 0.343 0.5632 0.2271 0.119 Uiso 1 1 calc R . .
H29A H 0.2584 0.554 0.183 0.119 Uiso 1 1 calc R . .
C30 C 0.0808(5) 0.5419(2) 0.1770(3) 0.092(2) Uani 1 1 d . . .
H30B H 0.1145 0.5388 0.218 0.111 Uiso 1 1 calc R A .
H30A H 0.0211 0.5284 0.1851 0.111 Uiso 1 1 calc R . .
C31 C 0.0791(5) 0.6019(2) 0.1535(3) 0.098(2) Uani 1 1 d . A .
H31B H 0.019 0.6164 0.1533 0.118 Uiso 1 1 calc R . .
H31A H 0.1149 0.6257 0.1823 0.118 Uiso 1 1 calc R . .
C32 C 0.1153(4) 0.60131(17) 0.0856(3) 0.0589(14) Uani 1 1 d . . .
H32B H 0.1764 0.6141 0.0853 0.071 Uiso 1 1 calc R A .
H32A H 0.0808 0.6253 0.0562 0.071 Uiso 1 1 calc R . .
C33 C 0.1090(3) 0.54105(17) 0.0655(3) 0.0548(13) Uani 1 1 d . A .
H33B H 0.0516 0.533 0.0461 0.066 Uiso 1 1 calc R . .
H33A H 0.1546 0.5317 0.0333 0.066 Uiso 1 1 calc R . .
O2 O 0.0304(3) 0.3844(2) 0.1885(2) 0.0401(14) Uiso 0.604(6) 1 d PD A 1
C34 C -0.0391(5) 0.3515(3) 0.1586(4) 0.049(2) Uiso 0.604(6) 1 d PD A 1
H34A H -0.0548 0.3197 0.1869 0.058 Uiso 0.604(6) 1 calc PR A 1
H34B H -0.0208 0.3372 0.1154 0.058 Uiso 0.604(6) 1 calc PR A 1
C35 C -0.1152(6) 0.3909(4) 0.1514(5) 0.067(3) Uiso 0.604(6) 1 d PD A 1
H35A H -0.1686 0.3743 0.1699 0.081 Uiso 0.604(6) 1 calc PR A 1
H35B H -0.1254 0.4 0.1049 0.081 Uiso 0.604(6) 1 calc PR A 1
C36 C -0.0889(6) 0.4424(4) 0.1895(5) 0.074(3) Uiso 0.604(6) 1 d PD A 1
H36A H -0.0696 0.4724 0.1598 0.089 Uiso 0.604(6) 1 calc PR A 1
H36B H -0.1373 0.4562 0.2169 0.089 Uiso 0.604(6) 1 calc PR A 1
C37 C -0.0159(5) 0.4218(3) 0.2305(3) 0.0438(19) Uiso 0.604(6) 1 d PD A 1
H37A H 0.0218 0.4529 0.2446 0.053 Uiso 0.604(6) 1 calc PR A 1
H37B H -0.0379 0.4023 0.2697 0.053 Uiso 0.604(6) 1 calc PR A 1
O2A O 0.0086(5) 0.4043(3) 0.1580(4) 0.041(2) Uiso 0.396(6) 1 d PD A 2
C34A C -0.0232(9) 0.3818(7) 0.2197(6) 0.079(5) Uiso 0.396(6) 1 d PD A 2
H34C H -0.0399 0.4121 0.2499 0.094 Uiso 0.396(6) 1 calc PR A 2
H34D H 0.0218 0.3586 0.241 0.094 Uiso 0.396(6) 1 calc PR A 2
C35A C -0.1003(9) 0.3475(6) 0.2019(7) 0.075(5) Uiso 0.396(6) 1 d PD A 2
H35C H -0.0847 0.3076 0.2007 0.09 Uiso 0.396(6) 1 calc PR A 2
H35D H -0.1473 0.3528 0.2343 0.09 Uiso 0.396(6) 1 calc PR A 2
C36A C -0.1288(10) 0.3667(7) 0.1361(7) 0.076(5) Uiso 0.396(6) 1 d PD A 2
H36C H -0.191 0.3767 0.1361 0.091 Uiso 0.396(6) 1 calc PR A 2
H36D H -0.1186 0.3377 0.1026 0.091 Uiso 0.396(6) 1 calc PR A 2
C37A C -0.0733(10) 0.4165(7) 0.1239(9) 0.108(6) Uiso 0.396(6) 1 d PD A 2
H37C H -0.0633 0.4218 0.0765 0.129 Uiso 0.396(6) 1 calc PR A 2
H37D H -0.1008 0.4504 0.1419 0.129 Uiso 0.396(6) 1 calc PR A 2

loop_
_atom_site_aniso_label
_atom_site_aniso_U_11
_atom_site_aniso_U_22
_atom_site_aniso_U_33
_atom_site_aniso_U_23
_atom_site_aniso_U_13
_atom_site_aniso_U_12
Y 0.0351(2) 0.02079(18) 0.0549(3) -0.00616(18) 0.0140(2) -0.00195(18)
Cl1 0.0547(7) 0.0382(6) 0.1201(12) -0.0111(7) -0.0381(8) 0.0081(6)
Cl2 0.0989(10) 0.0385(6) 0.0481(7) -0.0060(6) 0.0208(7) -0.0110(7)
O1 0.0530(18) 0.0210(14) 0.075(2) -0.0026(15) 0.0185(17) 0.0038(13)
N1 0.0407(19) 0.0210(15) 0.0240(16) -0.0004(13) 0.0058(15) -0.0014(14)
N2 0.0313(18) 0.0269(17) 0.0363(18) 0.0003(14) 0.0033(15) -0.0025(14)
C1 0.046(3) 0.026(2) 0.037(2) 0.0007(17) 0.010(2) 0.0046(18)
C2 0.035(2) 0.035(2) 0.056(3) 0.009(2) 0.007(2) 0.0083(18)
C3 0.031(2) 0.033(2) 0.036(2) 0.0010(18) 0.0058(18) -0.0004(18)
C4 0.055(3) 0.032(2) 0.063(3) 0.011(2) 0.023(2) 0.010(2)
C5 0.035(2) 0.044(3) 0.069(3) 0.007(2) 0.011(2) 0.001(2)
C6 0.039(2) 0.0195(18) 0.030(2) -0.0002(15) -0.0003(17) -0.0013(16)
C7 0.072(3) 0.024(2) 0.042(3) -0.0043(19) -0.013(2) -0.004(2)
C8 0.082(4) 0.039(3) 0.074(4) 0.000(3) -0.029(3) -0.025(3)
C9 0.059(3) 0.043(3) 0.096(4) 0.008(3) 0.003(3) -0.019(3)
C10 0.057(3) 0.039(2) 0.056(3) 0.014(2) 0.013(2) -0.002(2)
C11 0.039(2) 0.028(2) 0.036(2) 0.0042(17) 0.0034(18) 0.0036(18)
C12 0.126(5) 0.026(2) 0.034(3) -0.0064(19) -0.016(3) -0.010(3)
C13 0.186(7) 0.057(4) 0.056(4) -0.007(3) -0.061(4) -0.014(4)
C14 0.186(7) 0.055(3) 0.037(3) -0.009(3) 0.015(4) 0.019(4)
C15 0.062(3) 0.039(2) 0.027(2) 0.0050(18) -0.004(2) 0.001(2)
C16 0.090(4) 0.064(4) 0.046(3) 0.013(3) -0.010(3) 0.022(3)
C17 0.120(5) 0.046(3) 0.035(3) 0.002(2) 0.012(3) 0.012(3)
C18 0.030(2) 0.029(2) 0.039(2) 0.0016(17) 0.0063(18) 0.0002(17)
C19 0.038(2) 0.038(2) 0.041(2) 0.0010(19) 0.004(2) 0.008(2)
C20 0.058(3) 0.052(3) 0.039(3) 0.007(2) 0.004(2) 0.011(2)
C21 0.060(3) 0.044(3) 0.055(3) 0.017(2) 0.012(2) -0.001(2)
C22 0.053(3) 0.037(2) 0.051(3) 0.006(2) 0.004(2) -0.011(2)
C23 0.035(2) 0.033(2) 0.042(2) 0.0058(18) 0.007(2) -0.0073(19)
C24 0.058(3) 0.048(3) 0.043(3) -0.011(2) -0.006(2) 0.012(2)
C25 0.104(5) 0.075(4) 0.065(4) -0.017(3) -0.034(3) 0.011(3)
C26 0.079(4) 0.081(4) 0.099(5) -0.046(4) 0.005(4) 0.008(3)
C27 0.071(3) 0.038(2) 0.044(3) 0.003(2) -0.003(2) -0.022(2)
C28 0.087(4) 0.076(4) 0.090(5) 0.006(3) -0.038(4) -0.023(3)
C29 0.113(5) 0.072(4) 0.052(3) -0.012(3) 0.005(3) -0.025(4)
C30 0.121(5) 0.035(3) 0.121(5) 0.011(3) 0.078(5) 0.025(3)
C31 0.143(6) 0.031(3) 0.120(6) 0.000(3) 0.057(5) 0.020(3)
C32 0.073(3) 0.026(2) 0.078(4) 0.003(2) -0.009(3) -0.001(2)
C33 0.059(3) 0.031(2) 0.075(4) 0.001(2) -0.014(3) 0.006(2)

loop_
_atom_type_symbol
_atom_type_description
_atom_type_scat_dispersion_real
_atom_type_scat_dispersion_imag
_atom_type_scat_source
C C 0.0033 0.0016 'International Tables Vol C Tables 4.2.6.8 and 6.1.1.4'
H H 0 0 'International Tables Vol C Tables 4.2.6.8 and 6.1.1.4'
Cl Cl 0.1484 0.1585 'International Tables Vol C Tables 4.2.6.8 and 6.1.1.4'
N N 0.0061 0.0033 'International Tables Vol C Tables 4.2.6.8 and 6.1.1.4'
O O 0.0106 0.006 'International Tables Vol C Tables 4.2.6.8 and 6.1.1.4'
Y Y -2.7962 3.5667 'International Tables Vol C Tables 4.2.6.8 and 6.1.1.4'

loop_
_geom_angle_atom_site_label_1
_geom_angle_atom_site_label_2
_geom_angle_atom_site_label_3
_geom_angle
_geom_angle_site_symmetry_1
_geom_angle_site_symmetry_3
_geom_angle_publ_flag
N2 Y N1 79.94(10) . . ?
N2 Y O2A 167.2(2) . . ?
N1 Y O2A 102.6(2) . . ?
N2 Y O1 97.03(10) . . ?
N1 Y O1 175.55(11) . . ?
O2A Y O1 81.06(19) . . ?
N2 Y O2 168.15(14) . . ?
N1 Y O2 88.33(14) . . ?
O1 Y O2 94.58(14) . . ?
N2 Y Cl1 96.76(8) . . ?
N1 Y Cl1 101.64(8) . . ?
O2A Y Cl1 70.44(18) . . ?
O1 Y Cl1 81.89(8) . . ?
O2 Y Cl1 87.21(12) . . ?
N2 Y Cl2 98.76(8) . . ?
N1 Y Cl2 94.75(8) . . ?
O2A Y Cl2 93.56(18) . . ?
O1 Y Cl2 82.44(8) . . ?
O2 Y Cl2 80.39(12) . . ?
Cl1 Y Cl2 159.14(5) . . ?
C30 O1 C33 106.5(4) . . ?
C30 O1 Y 126.6(3) . . ?
C33 O1 Y 124.3(2) . . ?
C1 N1 C6 117.7(3) . . ?
C1 N1 Y 125.8(2) . . ?
C6 N1 Y 116.2(2) . . ?
C3 N2 C18 117.8(3) . . ?
C3 N2 Y 126.7(2) . . ?
C18 N2 Y 115.1(2) . . ?
N1 C1 C2 125.1(3) . . ?
N1 C1 C4 121.4(3) . . ?
C2 C1 C4 113.5(4) . . ?
C1 C2 C3 131.5(4) . . ?
N2 C3 C2 124.5(4) . . ?
N2 C3 C5 121.6(3) . . ?
C2 C3 C5 114.0(4) . . ?
C11 C6 C7 121.4(4) . . ?
C11 C6 N1 120.9(3) . . ?
C7 C6 N1 117.7(3) . . ?
C8 C7 C6 117.6(4) . . ?
C8 C7 C12 121.3(4) . . ?
C6 C7 C12 121.1(4) . . ?
C9 C8 C7 122.0(5) . . ?
C8 C9 C10 119.8(4) . . ?
C9 C10 C11 121.4(4) . . ?
C10 C11 C6 117.8(4) . . ?
C10 C11 C15 119.0(4) . . ?
C6 C11 C15 123.3(4) . . ?
C7 C12 C13 113.6(5) . . ?
C7 C12 C14 110.7(4) . . ?
C13 C12 C14 111.1(4) . . ?
C11 C15 C17 112.6(4) . . ?
C11 C15 C16 110.6(4) . . ?
C17 C15 C16 108.6(4) . . ?
C23 C18 C19 121.0(4) . . ?
C23 C18 N2 120.4(3) . . ?
C19 C18 N2 118.6(3) . . ?
C20 C19 C18 117.9(4) . . ?
C20 C19 C24 120.1(4) . . ?
C18 C19 C24 122.0(4) . . ?
C21 C20 C19 121.3(4) . . ?
C22 C21 C20 120.1(4) . . ?
C21 C22 C23 121.0(4) . . ?
C22 C23 C18 118.5(4) . . ?
C22 C23 C27 118.4(4) . . ?
C18 C23 C27 123.0(3) . . ?
C19 C24 C26 111.5(4) . . ?
C19 C24 C25 112.7(4) . . ?
C26 C24 C25 109.4(4) . . ?
C23 C27 C29 113.6(4) . . ?
C23 C27 C28 110.4(4) . . ?
C29 C27 C28 108.1(4) . . ?
O1 C30 C31 106.4(4) . . ?
C32 C31 C30 106.1(4) . . ?
C31 C32 C33 103.8(4) . . ?
O1 C33 C32 104.9(4) . . ?
C37 O2 C34 103.0(5) . . ?
C37 O2 Y 122.1(4) . . ?
C34 O2 Y 123.2(4) . . ?
O2 C34 C35 105.6(6) . . ?
C34 C35 C36 104.8(7) . . ?
C37 C36 C35 102.6(7) . . ?
O2 C37 C36 104.4(6) . . ?
C34A O2A C37A 101.3(10) . . ?
C34A O2A Y 124.0(8) . . ?
C37A O2A Y 134.6(8) . . ?
O2A C34A C35A 105.2(10) . . ?
C36A C35A C34A 106.5(12) . . ?
C35A C36A C37A 103.3(13) . . ?
O2A C37A C36A 104.6(11) . . ?

loop_
_geom_bond_atom_site_label_1
_geom_bond_atom_site_label_2
_geom_bond_distance
_geom_bond_site_symmetry_2
_geom_bond_publ_flag
Y N2 2.361(3) . ?
Y N1 2.379(3) . ?
Y O2A 2.422(7) . ?
Y O1 2.426(3) . ?
Y O2 2.433(5) . ?
Y Cl1 2.5487(14) . ?
Y Cl2 2.5631(13) . ?
O1 C30 1.445(6) . ?
O1 C33 1.453(5) . ?
N1 C1 1.334(5) . ?
N1 C6 1.449(5) . ?
N2 C3 1.330(5) . ?
N2 C18 1.446(5) . ?
C1 C2 1.395(6) . ?
C1 C4 1.528(5) . ?
C2 C3 1.396(5) . ?
C3 C5 1.514(5) . ?
C6 C11 1.402(5) . ?
C6 C7 1.411(5) . ?
C7 C8 1.385(6) . ?
C7 C12 1.519(6) . ?
C8 C9 1.372(7) . ?
C9 C10 1.375(7) . ?
C10 C11 1.399(6) . ?
C11 C15 1.510(6) . ?
C12 C13 1.527(7) . ?
C12 C14 1.546(8) . ?
C15 C17 1.529(6) . ?
C15 C16 1.548(6) . ?
C18 C23 1.402(5) . ?
C18 C19 1.409(6) . ?
C19 C20 1.391(6) . ?
C19 C24 1.524(6) . ?
C20 C21 1.378(6) . ?
C21 C22 1.377(6) . ?
C22 C23 1.388(5) . ?
C23 C27 1.512(6) . ?
C24 C26 1.526(7) . ?
C24 C25 1.536(6) . ?
C27 C29 1.530(7) . ?
C27 C28 1.548(7) . ?
C30 C31 1.523(7) . ?
C31 C32 1.496(8) . ?
C32 C33 1.511(6) . ?
O2 C37 1.435(7) . ?
O2 C34 1.467(8) . ?
C34 C35 1.514(9) . ?
C35 C36 1.520(11) . ?
C36 C37 1.488(9) . ?
O2A C34A 1.459(12) . ?
O2A C37A 1.472(13) . ?
C34A C35A 1.491(13) . ?
C35A C36A 1.490(13) . ?
C36A C37A 1.493(14) . ?
